data_4078901
loop_
_publ_author_name
'Segarra, Candela'
'Mas-Marz\'a, Elena'
'Mata, Jos\'e A.'
'Peris, Eduardo'

_publ_section_title
;
 Rhodium and Iridium Complexes with
 ChelatingC--C&#x2032;-Imidazolylidene--Pyridylidene Ligands: Systematic
 Approach to Normal, Abnormal, and Remote Coordination Modes
;
_journal_issue 14
_journal_name_full Organometallics
_journal_page_first 5169
_journal_paper_doi 10.1021/om3005096
_journal_volume 31
_journal_year 2012
_chemical_formula_moiety 'C20 H29 I2 Ir N5, I'
_chemical_formula_sum 'C20 H29 I3 Ir N5'
_chemical_formula_weight 912.38
_chemical_name_systematic
; 
 ? 
;
_space_group_IT_number 2
_symmetry_cell_setting triclinic
_symmetry_Int_Tables_number 2
_symmetry_space_group_name_Hall '-P 1'
_symmetry_space_group_name_H-M 'P -1'
_atom_sites_solution_hydrogens geom
_atom_sites_solution_primary direct
_atom_sites_solution_secondary difmap
_audit_creation_method SHELXL-97
_cell_angle_alpha 108.985(4)
_cell_angle_beta 102.089(4)
_cell_angle_gamma 98.667(4)
_cell_formula_units_Z 2
_cell_length_a 8.1564(4)
_cell_length_b 13.2101(6)
_cell_length_c 14.2977(7)
_cell_measurement_temperature 293(2)
_cell_volume 1383.96(13)
_computing_structure_refinement 'SHELXL-97 (Sheldrick, 1997)'
_computing_structure_solution 'SHELXS-97 (Sheldrick, 1990)'
_diffrn_ambient_temperature 293(2)
_diffrn_measured_fraction_theta_full 0.973
_diffrn_measured_fraction_theta_max 0.973
_diffrn_radiation_monochromator graphite
_diffrn_radiation_source 'fine-focus sealed tube'
_diffrn_radiation_type MoK\a
_diffrn_radiation_wavelength 0.71073
_diffrn_reflns_av_R_equivalents 0.0321
_diffrn_reflns_av_sigmaI/netI 0.0383
_diffrn_reflns_limit_h_max 10
_diffrn_reflns_limit_h_min -10
_diffrn_reflns_limit_k_max 16
_diffrn_reflns_limit_k_min -16
_diffrn_reflns_limit_l_max 18
_diffrn_reflns_limit_l_min -18
_diffrn_reflns_number 17980
_diffrn_reflns_theta_full 27.49
_diffrn_reflns_theta_max 27.49
_diffrn_reflns_theta_min 2.96
_exptl_absorpt_coefficient_mu 8.185
_exptl_absorpt_correction_T_max 0.4400
_exptl_absorpt_correction_T_min 0.3205
_exptl_absorpt_correction_type empirical
_exptl_crystal_colour Red
_exptl_crystal_density_diffrn 2.189
_exptl_crystal_density_method 'not measured'
_exptl_crystal_description Prism
_exptl_crystal_F_000 840
_exptl_crystal_size_max 0.18
_exptl_crystal_size_mid 0.16
_exptl_crystal_size_min 0.12
_refine_diff_density_max 2.632
_refine_diff_density_min -0.747
_refine_diff_density_rms 0.140
_refine_ls_extinction_method none
_refine_ls_goodness_of_fit_ref 1.041
_refine_ls_hydrogen_treatment constr
_refine_ls_matrix_type full
_refine_ls_number_parameters 266
_refine_ls_number_reflns 6199
_refine_ls_number_restraints 0
_refine_ls_restrained_S_all 1.041
_refine_ls_R_factor_all 0.0450
_refine_ls_R_factor_gt 0.0322
_refine_ls_shift/su_max 0.004
_refine_ls_shift/su_mean 0.000
_refine_ls_structure_factor_coef Fsqd
_refine_ls_weighting_details 'calc w=1/[\s^2^(Fo^2^)+(0.0304P)^2^+1.8860P] where P=(Fo^2^+2Fc^2^)/3'
_refine_ls_weighting_scheme calc
_refine_ls_wR_factor_gt 0.0689
_refine_ls_wR_factor_ref 0.0769
_reflns_number_gt 5088
_reflns_number_total 6199
_reflns_threshold_expression >2sigma(I)
_cod_data_source_file om3005096_si_002.cif
_cod_data_source_block str1230
_cod_depositor_comments
;
The following automatic conversions were performed:

'_symmetry_cell_setting' value 'Triclinic' changed to 'triclinic'
according to /home/saulius/struct/CIF-dictionaries/cif_core.dic
dictionary named 'cif_core.dic' version 2.4.2 from 2011-04-26.

Automatic conversion script
Id: cif_fix_values 1891 2012-01-12 08:04:46Z andrius 
;
_cod_original_cell_volume 1383.96(11)
_cod_original_sg_symbol_Hall -P1
_cod_original_sg_symbol_H-M P-1
_cod_database_code 4078901

loop_
_symmetry_equiv_pos_as_xyz
'x, y, z'
'-x, -y, -z'

loop_
_atom_site_label
_atom_site_type_symbol
_atom_site_fract_x
_atom_site_fract_y
_atom_site_fract_z
_atom_site_U_iso_or_equiv
_atom_site_adp_type
_atom_site_occupancy
_atom_site_symmetry_multiplicity
_atom_site_calc_flag
_atom_site_refinement_flags
Ir1 Ir 0.31416(3) 0.518352(15) 0.276361(15) 0.02800(7) Uani 1 1 d .
I1 I 0.14072(6) 0.51364(3) 0.41355(3) 0.04727(11) Uani 1 1 d .
C1 C 0.1800(7) 0.6179(4) 0.2359(4) 0.0301(11) Uani 1 1 d .
N1 N 0.0247(5) 0.5689(3) 0.1629(3) 0.0301(9) Uani 1 1 d .
I2 I 0.48357(5) 0.53087(3) 0.13888(3) 0.04143(10) Uani 1 1 d .
N2 N 0.1980(6) 0.7262(3) 0.2559(3) 0.0338(10) Uani 1 1 d .
C2 C -0.0514(7) 0.6460(4) 0.1374(5) 0.0382(13) Uani 1 1 d .
H2 H -0.1565 0.6328 0.0896 0.046 Uiso 1 1 calc R
C3 C 0.0577(7) 0.7445(4) 0.1959(5) 0.0400(13) Uani 1 1 d .
H3 H 0.0414 0.8127 0.1959 0.048 Uiso 1 1 calc R
N3 N -0.1961(6) 0.2785(3) 0.0232(3) 0.0343(10) Uani 1 1 d .
I3 I 0.22190(6) 0.04907(3) 0.20941(4) 0.05759(13) Uani 1 1 d .
N4 N 0.4457(6) 0.4015(4) 0.3009(3) 0.0382(11) Uani 1 1 d .
C4 C 0.3488(7) 0.8127(4) 0.3286(5) 0.0437(14) Uani 1 1 d .
H4A H 0.3578 0.8763 0.3085 0.052 Uiso 1 1 calc R
H4B H 0.4523 0.7858 0.3244 0.052 Uiso 1 1 calc R
N5 N 0.5297(6) 0.6332(4) 0.3934(4) 0.0359(10) Uani 1 1 d .
C5 C 0.3391(8) 0.8479(5) 0.4385(5) 0.0470(15) Uani 1 1 d .
H5A H 0.3156 0.7826 0.4552 0.056 Uiso 1 1 calc R
H5B H 0.4510 0.8927 0.4834 0.056 Uiso 1 1 calc R
C6 C 0.2055(9) 0.9113(5) 0.4612(5) 0.0567(17) Uani 1 1 d .
H6A H 0.0921 0.8636 0.4227 0.068 Uiso 1 1 calc R
H6B H 0.2204 0.9720 0.4372 0.068 Uiso 1 1 calc R
C7 C 0.2123(10) 0.9569(6) 0.5738(6) 0.069(2) Uani 1 1 d .
H7A H 0.1885 0.8971 0.5970 0.104 Uiso 1 1 calc R
H7B H 0.1276 0.9997 0.5831 0.104 Uiso 1 1 calc R
H7C H 0.3250 1.0027 0.6129 0.104 Uiso 1 1 calc R
C8 C 0.1116(7) 0.4085(4) 0.1690(4) 0.0310(11) Uani 1 1 d .
C9 C -0.0174(6) 0.4523(4) 0.1249(4) 0.0292(11) Uani 1 1 d .
C10 C -0.1686(7) 0.3893(4) 0.0541(4) 0.0311(11) Uani 1 1 d .
H10 H -0.2510 0.4218 0.0277 0.037 Uiso 1 1 calc R
C11 C -0.0759(8) 0.2315(4) 0.0606(4) 0.0383(13) Uani 1 1 d .
H11 H -0.0965 0.1551 0.0368 0.046 Uiso 1 1 calc R
C12 C 0.0756(7) 0.2929(4) 0.1327(4) 0.0351(12) Uani 1 1 d .
H12 H 0.1553 0.2580 0.1578 0.042 Uiso 1 1 calc R
C13 C -0.3649(7) 0.2102(4) -0.0505(5) 0.0421(14) Uani 1 1 d .
H13A H -0.3519 0.1369 -0.0860 0.051 Uiso 1 1 calc R
H13B H -0.3980 0.2423 -0.1016 0.051 Uiso 1 1 calc R
C14 C -0.5060(8) 0.2014(5) 0.0014(6) 0.0610(19) Uani 1 1 d .
H14A H -0.5138 0.2749 0.0407 0.073 Uiso 1 1 calc R
H14B H -0.4766 0.1646 0.0491 0.073 Uiso 1 1 calc R
C15 C -0.6811(9) 0.1380(6) -0.0753(7) 0.074(2) Uani 1 1 d .
H15A H -0.7700 0.1459 -0.0395 0.089 Uiso 1 1 calc R
H15B H -0.7044 0.1700 -0.1274 0.089 Uiso 1 1 calc R
C16 C -0.6906(11) 0.0191(6) -0.1263(8) 0.093(3) Uani 1 1 d .
H16A H -0.6581 -0.0119 -0.0750 0.139 Uiso 1 1 calc R
H16B H -0.6133 0.0103 -0.1691 0.139 Uiso 1 1 calc R
H16C H -0.8064 -0.0181 -0.1679 0.139 Uiso 1 1 calc R
C17 C 0.5332(8) 0.3435(4) 0.3063(4) 0.0398(13) Uani 1 1 d .
C18 C 0.6472(9) 0.2699(5) 0.3114(5) 0.0593(19) Uani 1 1 d .
H18A H 0.5871 0.1960 0.2665 0.089 Uiso 1 1 calc R
H18B H 0.6836 0.2727 0.3807 0.089 Uiso 1 1 calc R
H18C H 0.7464 0.2922 0.2902 0.089 Uiso 1 1 calc R
C19 C 0.6541(8) 0.6842(5) 0.4526(5) 0.0425(14) Uani 1 1 d .
C20 C 0.8168(9) 0.7506(6) 0.5265(6) 0.065(2) Uani 1 1 d .
H20A H 0.9022 0.7079 0.5230 0.098 Uiso 1 1 calc R
H20B H 0.8020 0.7738 0.5946 0.098 Uiso 1 1 calc R
H20C H 0.8538 0.8142 0.5109 0.098 Uiso 1 1 calc R

loop_
_atom_site_aniso_label
_atom_site_aniso_U_11
_atom_site_aniso_U_22
_atom_site_aniso_U_33
_atom_site_aniso_U_23
_atom_site_aniso_U_13
_atom_site_aniso_U_12
Ir1 0.03034(12) 0.02609(11) 0.02871(12) 0.01089(9) 0.00904(9) 0.00695(8)
I1 0.0561(3) 0.0514(2) 0.0386(2) 0.01768(19) 0.0243(2) 0.00665(19)
C1 0.033(3) 0.026(3) 0.032(3) 0.009(2) 0.013(2) 0.007(2)
N1 0.030(2) 0.022(2) 0.039(3) 0.0093(19) 0.012(2) 0.0086(18)
I2 0.0413(2) 0.0535(2) 0.0432(2) 0.02490(19) 0.02261(18) 0.01951(18)
N2 0.036(3) 0.023(2) 0.042(3) 0.011(2) 0.011(2) 0.0087(19)
C2 0.033(3) 0.035(3) 0.051(4) 0.018(3) 0.013(3) 0.011(2)
C3 0.036(3) 0.028(3) 0.058(4) 0.018(3) 0.014(3) 0.009(2)
N3 0.033(2) 0.026(2) 0.037(3) 0.007(2) 0.008(2) 0.0007(19)
I3 0.0627(3) 0.0315(2) 0.0780(3) 0.0193(2) 0.0180(2) 0.01382(19)
N4 0.037(3) 0.037(3) 0.037(3) 0.013(2) 0.002(2) 0.009(2)
C4 0.040(3) 0.028(3) 0.057(4) 0.018(3) 0.003(3) 0.001(2)
N5 0.038(3) 0.031(2) 0.034(3) 0.009(2) 0.007(2) 0.006(2)
C5 0.044(4) 0.034(3) 0.053(4) 0.012(3) 0.006(3) 0.003(3)
C6 0.053(4) 0.044(4) 0.068(5) 0.014(3) 0.016(4) 0.013(3)
C7 0.061(5) 0.072(5) 0.068(5) 0.013(4) 0.026(4) 0.016(4)
C8 0.037(3) 0.028(3) 0.026(3) 0.009(2) 0.008(2) 0.005(2)
C9 0.031(3) 0.022(2) 0.037(3) 0.012(2) 0.014(2) 0.007(2)
C10 0.031(3) 0.027(3) 0.038(3) 0.012(2) 0.012(2) 0.009(2)
C11 0.050(4) 0.023(3) 0.040(3) 0.010(2) 0.011(3) 0.008(2)
C12 0.035(3) 0.028(3) 0.043(3) 0.015(2) 0.008(3) 0.009(2)
C13 0.041(3) 0.028(3) 0.043(3) 0.002(3) 0.005(3) 0.001(2)
C14 0.046(4) 0.044(4) 0.073(5) 0.001(3) 0.019(4) -0.003(3)
C15 0.044(4) 0.061(5) 0.098(6) 0.010(4) 0.020(4) 0.002(4)
C16 0.059(5) 0.067(5) 0.119(8) 0.007(5) 0.014(5) -0.003(4)
C17 0.045(3) 0.033(3) 0.034(3) 0.011(2) 0.000(3) 0.008(3)
C18 0.057(4) 0.046(4) 0.062(4) 0.010(3) -0.003(3) 0.022(3)
C19 0.041(3) 0.035(3) 0.044(4) 0.008(3) 0.004(3) 0.009(3)
C20 0.053(4) 0.052(4) 0.063(5) 0.010(4) -0.009(4) -0.010(3)

loop_
_atom_type_symbol
_atom_type_description
_atom_type_scat_dispersion_real
_atom_type_scat_dispersion_imag
_atom_type_scat_source
C C 0.0033 0.0016 'International Tables Vol C Tables 4.2.6.8 and 6.1.1.4'
H H 0.0000 0.0000 'International Tables Vol C Tables 4.2.6.8 and 6.1.1.4'
N N 0.0061 0.0033 'International Tables Vol C Tables 4.2.6.8 and 6.1.1.4'
I I -0.4742 1.8119 'International Tables Vol C Tables 4.2.6.8 and 6.1.1.4'
Ir Ir -1.4442 7.9887 'International Tables Vol C Tables 4.2.6.8 and 6.1.1.4'

loop_
_geom_angle_atom_site_label_1
_geom_angle_atom_site_label_2
_geom_angle_atom_site_label_3
_geom_angle
C1 Ir1 C8 79.7(2)
C1 Ir1 N4 173.30(18)
C8 Ir1 N4 94.96(19)
C1 Ir1 N5 101.37(19)
C8 Ir1 N5 178.51(18)
N4 Ir1 N5 84.08(17)
C1 Ir1 I1 89.70(15)
C8 Ir1 I1 87.71(15)
N4 Ir1 I1 94.11(13)
N5 Ir1 I1 91.22(12)
C1 Ir1 I2 87.98(15)
C8 Ir1 I2 92.65(15)
N4 Ir1 I2 88.28(13)
N5 Ir1 I2 88.46(12)
I1 Ir1 I2 177.548(14)
N2 C1 N1 104.8(4)
N2 C1 Ir1 138.5(4)
N1 C1 Ir1 116.6(3)
C1 N1 C2 111.1(4)
C1 N1 C9 114.9(4)
C2 N1 C9 133.8(5)
C1 N2 C3 110.3(4)
C1 N2 C4 124.8(4)
C3 N2 C4 124.9(4)
C3 C2 N1 105.9(5)
C2 C3 N2 107.9(5)
C11 N3 C10 120.7(5)
C11 N3 C13 121.1(4)
C10 N3 C13 118.2(5)
C17 N4 Ir1 169.4(5)
N2 C4 C5 112.9(5)
C19 N5 Ir1 171.6(5)
C6 C5 C4 115.0(5)
C5 C6 C7 114.0(6)
C12 C8 C9 114.9(5)
C12 C8 Ir1 129.4(4)
C9 C8 Ir1 115.7(4)
C10 C9 C8 123.6(4)
C10 C9 N1 123.3(5)
C8 C9 N1 113.0(4)
N3 C10 C9 118.5(5)
N3 C11 C12 121.9(5)
C11 C12 C8 120.4(5)
N3 C13 C14 112.7(5)
C13 C14 C15 112.4(6)
C16 C15 C14 113.0(7)
N4 C17 C18 178.5(7)
N5 C19 C20 178.1(7)

loop_
_geom_bond_atom_site_label_1
_geom_bond_atom_site_label_2
_geom_bond_distance
Ir1 C1 1.981(5)
Ir1 C8 1.989(5)
Ir1 N4 2.086(4)
Ir1 N5 2.122(5)
Ir1 I1 2.6585(4)
Ir1 I2 2.6610(4)
C1 N2 1.343(6)
C1 N1 1.368(6)
N1 C2 1.376(6)
N1 C9 1.415(6)
N2 C3 1.382(7)
N2 C4 1.472(7)
C2 C3 1.347(8)
N3 C11 1.346(7)
N3 C10 1.352(6)
N3 C13 1.490(7)
N4 C17 1.133(7)
C4 C5 1.510(8)
N5 C19 1.124(7)
C5 C6 1.497(9)
C6 C7 1.511(9)
C8 C12 1.404(7)
C8 C9 1.409(7)
C9 C10 1.363(7)
C11 C12 1.366(7)
C13 C14 1.504(9)
C14 C15 1.526(9)
C15 C16 1.483(10)
C17 C18 1.451(8)
C19 C20 1.451(8)

loop_
_geom_torsion_atom_site_label_1
_geom_torsion_atom_site_label_2
_geom_torsion_atom_site_label_3
_geom_torsion_atom_site_label_4
_geom_torsion
C8 Ir1 C1 N2 -174.4(6)
N4 Ir1 C1 N2 -137.4(15)
N5 Ir1 C1 N2 6.7(6)
I1 Ir1 C1 N2 97.9(6)
I2 Ir1 C1 N2 -81.3(6)
C8 Ir1 C1 N1 1.8(4)
N4 Ir1 C1 N1 38.8(18)
N5 Ir1 C1 N1 -177.1(4)
I1 Ir1 C1 N1 -85.9(4)
I2 Ir1 C1 N1 94.9(4)
N2 C1 N1 C2 0.6(6)
Ir1 C1 N1 C2 -176.7(4)
N2 C1 N1 C9 176.4(4)
Ir1 C1 N1 C9 -1.0(6)
N1 C1 N2 C3 -0.6(6)
Ir1 C1 N2 C3 175.9(5)
N1 C1 N2 C4 -178.5(5)
Ir1 C1 N2 C4 -2.0(9)
C1 N1 C2 C3 -0.4(6)
C9 N1 C2 C3 -175.0(5)
N1 C2 C3 N2 0.0(6)
C1 N2 C3 C2 0.4(6)
C4 N2 C3 C2 178.3(5)
C1 Ir1 N4 C17 70(3)
C8 Ir1 N4 C17 107(2)
N5 Ir1 N4 C17 -74(2)
I1 Ir1 N4 C17 -165(2)
I2 Ir1 N4 C17 14(2)
C1 N2 C4 C5 -84.0(6)
C3 N2 C4 C5 98.4(6)
C1 Ir1 N5 C19 -156(3)
C8 Ir1 N5 C19 70(8)
N4 Ir1 N5 C19 20(3)
I1 Ir1 N5 C19 114(3)
I2 Ir1 N5 C19 -68(3)
N2 C4 C5 C6 -70.1(6)
C4 C5 C6 C7 -173.2(6)
C1 Ir1 C8 C12 179.9(5)
N4 Ir1 C8 C12 3.9(5)
N5 Ir1 C8 C12 -46(7)
I1 Ir1 C8 C12 -90.0(5)
I2 Ir1 C8 C12 92.4(5)
C1 Ir1 C8 C9 -2.3(4)
N4 Ir1 C8 C9 -178.2(4)
N5 Ir1 C8 C9 132(7)
I1 Ir1 C8 C9 87.9(4)
I2 Ir1 C8 C9 -89.7(4)
C12 C8 C9 C10 1.6(8)
Ir1 C8 C9 C10 -176.6(4)
C12 C8 C9 N1 -179.4(4)
Ir1 C8 C9 N1 2.4(6)
C1 N1 C9 C10 178.1(5)
C2 N1 C9 C10 -7.4(9)
C1 N1 C9 C8 -0.9(6)
C2 N1 C9 C8 173.6(5)
C11 N3 C10 C9 -0.7(8)
C13 N3 C10 C9 177.2(5)
C8 C9 C10 N3 -0.9(8)
N1 C9 C10 N3 -179.8(5)
C10 N3 C11 C12 1.7(8)
C13 N3 C11 C12 -176.2(5)
N3 C11 C12 C8 -1.0(9)
C9 C8 C12 C11 -0.6(8)
Ir1 C8 C12 C11 177.3(4)
C11 N3 C13 C14 97.1(6)
C10 N3 C13 C14 -80.8(7)
N3 C13 C14 C15 176.1(5)
C13 C14 C15 C16 68.7(9)
Ir1 N4 C17 C18 -13(28)
Ir1 N5 C19 C20 81(21)
